data_9000905
loop_
_publ_author_name
'Lin, C. Y.'
'Bailey, S. W.'

_publ_section_title
;
 The crystal structure of paragonite-2M1
;
_journal_name_full 'American Mineralogist'
_journal_page_first 122
_journal_page_last 127
_journal_volume 69
_journal_year 1984
_chemical_formula_sum 'Al3.06 H2 Na O12 Si2.94'
_chemical_name_mineral Paragonite
_space_group_IT_number 15
_symmetry_space_group_name_Hall '-C 2yc'
_symmetry_space_group_name_H-M 'C 1 2/c 1'
_cell_angle_alpha 90
_cell_angle_beta 94.35
_cell_angle_gamma 90
_cell_formula_units_Z 4
_cell_length_a 5.128
_cell_length_b 8.898
_cell_length_c 19.287
_cell_volume 877.510
_database_code_amcsd 0000924
_exptl_crystal_density_diffrn 2.892
_cod_original_formula_sum 'Al3.06 Si2.94 Na O12 H2'
_cod_database_code 9000905

loop_
_space_group_symop_operation_xyz
x,y,z
1/2+x,1/2+y,z
x,-y,1/2+z
1/2+x,1/2-y,1/2+z
-x,y,1/2-z
1/2-x,1/2+y,1/2-z
-x,-y,-z
1/2-x,1/2-y,-z

loop_
_atom_site_aniso_label
_atom_site_aniso_U_11
_atom_site_aniso_U_22
_atom_site_aniso_U_33
_atom_site_aniso_U_12
_atom_site_aniso_U_13
_atom_site_aniso_U_23
Al1 0.00662 0.00682 0.02136 -0.00069 0.00100 0.00043
Si1 0.00662 0.00682 0.02136 -0.00069 0.00100 0.00043
Al2_1 0.00742 0.00642 0.02173 0.00023 0.00100 0.00017
Si2 0.00742 0.00642 0.02173 0.00023 0.00100 0.00017
Al2_2 0.00676 0.00602 0.02099 -0.00138 -0.00050 0.00104
Na 0.02887 0.03810 0.03935 -0.00945 0.01245 0.01127
O1 0.00676 0.00802 0.02623 0.00184 -0.00050 0.00009
O2 0.00980 0.00602 0.02436 -0.00046 0.00100 0.00069
O3 0.01775 0.01083 0.02811 -0.00161 0.00199 0.00173
O4 0.16172 0.01163 0.02811 -0.00023 0.00199 0.00433
O5 0.01470 0.01043 0.02998 0.00207 0.00349 0.00000
O-h 0.00808 0.00963 0.02436 -0.00184 0.00199 -0.00433

loop_
_atom_site_label
_atom_site_fract_x
_atom_site_fract_y
_atom_site_fract_z
_atom_site_occupancy
_atom_site_type_symbol
_atom_site_attached_hydrogens
Al1 0.95280 0.42880 0.14090 0.26500 Al 0
Si1 0.95280 0.42880 0.14090 0.73500 Si 0
Al2_1 0.44010 0.25780 0.14090 0.26500 Al 0
Si2 0.44010 0.25780 0.14090 0.73500 Si 0
Al2_2 0.24990 0.08320 -0.00002 1.00000 Al 0
Na 0.00000 0.09410 0.25000 1.00000 Na 0
O1 0.95740 0.44390 0.05540 1.00000 O 0
O2 0.37950 0.25160 0.05540 1.00000 O 0
O3 0.37390 0.09140 0.17430 1.00000 O 0
O4 0.74910 0.29600 0.16280 1.00000 O 0
O5 0.24750 0.38180 0.17480 1.00000 O 0
O-h 0.95180 0.06280 0.05120 1.00000 O 0
H 0.88660 0.14580 0.07060 1.00000 H 0

loop_
_cod_changelog_entry_id
_cod_changelog_entry_author
_cod_changelog_entry_date
_cod_changelog_entry_text
1
;cod-tools version 3.8.0
Id: cif_guess_AMCSD_atom_types 9581 2023-05-17 12:35:41Z saulius
;
2023-05-18T08:39:27+03:00
;Derived atom types and hydrogen counts
from atom names that follow the AMCSD naming convention
(Wat == water, O-H == hydroxyl).
;
2
;cod-tools version 3.10.1
Id: cif_fix_AMCSD_aniso_labels 10200 2024-08-01 14:09:44Z saulius
;
2024-08-02T12:19:52+03:00
;Changed the following '_atom_site_aniso_label' values:
'Oh' -> 'O-h'
;
3
;cod-tools version 3.10.1
Id: cif_fix_AMCSD_atom_labels 10224 2024-08-07 11:09:31Z saulius
;
2024-08-07T19:38:07+03:00
;Changed the following '_atom_site_label' values:
the first duplicated label 'Al2'  converted to 'Al2_1'
duplicated label 'Al2' at index 4 converted to 'Al2_2'
;

loop_
_cod_related_entry_id
_cod_related_entry_database
_cod_related_entry_code
1 AMCSD 0000924
